data_1516625
loop_
_publ_author_name
'Muranaka, Atsuya'
'Ohira, Shino'
'Toriumi, Naoyuki'
'Hirayama, Machiko'
'Kyotani, Fumiko'
'Mori, Yukie'
'Hashizume, Daisuke'
'Uchiyama, Masanobu'

_publ_section_title
;
 Unraveling the Electronic Structure of Azolehemiporphyrazines: Direct
 Spectroscopic Observation of Magnetic Dipole Allowed Nature of the Lowest
 \p-\p* Transition of 20\p-Electron Porphyrinoids.
;
_journal_issue 25
_journal_name_full 'The journal of physical chemistry. A'
_journal_page_first 4415
_journal_page_last 4424
_journal_paper_doi 10.1021/jp5001557
_journal_volume 118
_journal_year 2014
_chemical_formula_moiety 'C52 H44 N12 O4, 2(C5 H5 N), 2(C H Cl3)'
_chemical_formula_sum 'C64 H56 Cl6 N14 O4'
_chemical_formula_weight 1297.93
_chemical_name_systematic
; 
 ? 
;
_space_group_IT_number 2
_symmetry_cell_setting triclinic
_symmetry_space_group_name_Hall '-P 1'
_symmetry_space_group_name_H-M 'P -1'
_atom_sites_solution_hydrogens difmap
_atom_sites_solution_primary direct
_atom_sites_solution_secondary difmap
_audit_creation_method SHELXL-97
_cell_angle_alpha 93.4245(9)
_cell_angle_beta 100.5431(9)
_cell_angle_gamma 92.7206(10)
_cell_formula_units_Z 1
_cell_length_a 8.12670(10)
_cell_length_b 12.3186(2)
_cell_length_c 15.8366(3)
_cell_measurement_reflns_used 43441
_cell_measurement_temperature 90
_cell_measurement_theta_max 31.06
_cell_measurement_theta_min 1.66
_cell_volume 1553.09(4)
_computing_cell_refinement HKL2000
_computing_data_collection CrystalClear
_computing_data_reduction HKL2000
_computing_molecular_graphics SV
_computing_publication_material SHELXL-97
_computing_structure_refinement SHELXL-97
_computing_structure_solution SIR2004
_diffrn_ambient_temperature 90
_diffrn_detector_area_resol_mean 7.31
_diffrn_measured_fraction_theta_full 0.988
_diffrn_measured_fraction_theta_max 0.988
_diffrn_measurement_device_type 'Rigaku AFC-8 with Saturn70 CCD'
_diffrn_measurement_method \w-scan
_diffrn_radiation_monochromator confocal
_diffrn_radiation_source 'fine-focus rotating anode'
_diffrn_radiation_type MoK\a
_diffrn_radiation_wavelength 0.71073
_diffrn_reflns_av_R_equivalents 0.0459
_diffrn_reflns_av_sigmaI/netI 0.0408
_diffrn_reflns_limit_h_max 11
_diffrn_reflns_limit_h_min -11
_diffrn_reflns_limit_k_max 17
_diffrn_reflns_limit_k_min -17
_diffrn_reflns_limit_l_max 22
_diffrn_reflns_limit_l_min -22
_diffrn_reflns_number 43441
_diffrn_reflns_theta_full 31.06
_diffrn_reflns_theta_max 31.06
_diffrn_reflns_theta_min 1.66
_diffrn_standards_number 0
_exptl_absorpt_coefficient_mu 0.338
_exptl_absorpt_correction_type none
_exptl_crystal_colour Orange
_exptl_crystal_density_diffrn 1.388
_exptl_crystal_density_method 'not measured'
_exptl_crystal_description prism
_exptl_crystal_F_000 672
_exptl_crystal_size_max 0.18
_exptl_crystal_size_mid 0.07
_exptl_crystal_size_min 0.03
_refine_diff_density_max 0.480
_refine_diff_density_min -0.554
_refine_diff_density_rms 0.055
_refine_ls_extinction_method none
_refine_ls_goodness_of_fit_ref 1.068
_refine_ls_hydrogen_treatment constr
_refine_ls_matrix_type full
_refine_ls_number_parameters 416
_refine_ls_number_reflns 9828
_refine_ls_number_restraints 0
_refine_ls_restrained_S_all 1.068
_refine_ls_R_factor_all 0.0633
_refine_ls_R_factor_gt 0.0430
_refine_ls_shift/su_max 0.000
_refine_ls_shift/su_mean 0.000
_refine_ls_structure_factor_coef Fsqd
_refine_ls_weighting_details 'calc w=1/[\s^2^(Fo^2^)+(0.0528P)^2^+0.3787P] where P=(Fo^2^+2Fc^2^)/3'
_refine_ls_weighting_scheme calc
_refine_ls_wR_factor_gt 0.1092
_refine_ls_wR_factor_ref 0.1175
_reflns_number_gt 7353
_reflns_number_total 9828
_reflns_threshold_expression I>2\s(I)
_cod_data_source_file jp5001557_si_002.cif
_cod_data_source_block Pyridine-chloroform
_cod_depositor_comments 'Adding full bibliography for 1516624--1516626.cif.'
_cod_database_code 1516625

loop_
_symmetry_equiv_pos_as_xyz
'x, y, z'
'-x, -y, -z'

loop_
_atom_site_label
_atom_site_type_symbol
_atom_site_fract_x
_atom_site_fract_y
_atom_site_fract_z
_atom_site_U_iso_or_equiv
_atom_site_adp_type
_atom_site_occupancy
_atom_site_symmetry_multiplicity
_atom_site_calc_flag
_atom_site_refinement_flags
O1 O 0.36436(12) 0.16448(7) 0.04966(6) 0.02087(19) Uani 1 1 d .
O2 O 0.25198(12) 0.01872(7) 0.13955(6) 0.01947(18) Uani 1 1 d .
N1 N 0.47997(14) 0.38757(8) 0.39942(6) 0.0171(2) Uani 1 1 d .
H1 H 0.5040 0.4329 0.4457 0.021 Uiso 1 1 calc R
N2 N 0.32795(14) 0.24405(8) 0.45547(7) 0.0174(2) Uani 1 1 d .
N3 N 0.39651(13) 0.40397(8) 0.56041(6) 0.0164(2) Uani 1 1 d .
N4 N 0.27291(14) 0.33054(8) 0.66395(7) 0.0185(2) Uani 1 1 d .
N5 N 0.25719(14) 0.25962(8) 0.59323(7) 0.0190(2) Uani 1 1 d .
H5 H 0.2059 0.1943 0.5879 0.023 Uiso 1 1 calc R
N6 N 0.39992(13) 0.50591(8) 0.70014(6) 0.0166(2) Uani 1 1 d .
C1 C 0.52340(16) 0.40858(9) 0.32043(8) 0.0160(2) Uani 1 1 d .
C2 C 0.46094(16) 0.31156(9) 0.26250(8) 0.0164(2) Uani 1 1 d .
C3 C 0.45786(16) 0.29161(10) 0.17481(8) 0.0178(2) Uani 1 1 d .
H3 H 0.5060 0.3432 0.1428 0.021 Uiso 1 1 calc R
C4 C 0.38159(16) 0.19325(10) 0.13587(8) 0.0174(2) Uani 1 1 d .
C5 C 0.31544(16) 0.11481(9) 0.18471(8) 0.0169(2) Uani 1 1 d .
C6 C 0.31495(16) 0.13699(10) 0.27160(8) 0.0176(2) Uani 1 1 d .
H6 H 0.2673 0.0858 0.3042 0.021 Uiso 1 1 calc R
C7 C 0.38703(16) 0.23719(9) 0.30920(8) 0.0169(2) Uani 1 1 d .
C8 C 0.39483(16) 0.28720(9) 0.39637(8) 0.0164(2) Uani 1 1 d .
C9 C 0.33099(16) 0.30330(9) 0.53254(8) 0.0163(2) Uani 1 1 d .
C10 C 0.35724(15) 0.41624(9) 0.64134(7) 0.0155(2) Uani 1 1 d .
C11 C 0.41670(17) 0.24429(10) -0.00153(8) 0.0187(2) Uani 1 1 d .
C12 C 0.57903(17) 0.24104(11) -0.01805(8) 0.0212(3) Uani 1 1 d .
C13 C 0.62758(19) 0.31758(12) -0.07187(9) 0.0261(3) Uani 1 1 d .
H13 H 0.7374 0.3182 -0.0845 0.031 Uiso 1 1 calc R
C14 C 0.5179(2) 0.39231(12) -0.10684(9) 0.0302(3) Uani 1 1 d .
H14 H 0.5524 0.4433 -0.1438 0.036 Uiso 1 1 calc R
C15 C 0.3579(2) 0.39330(12) -0.08833(9) 0.0296(3) Uani 1 1 d .
H15 H 0.2840 0.4455 -0.1125 0.036 Uiso 1 1 calc R
C16 C 0.30345(18) 0.31883(11) -0.03473(9) 0.0235(3) Uani 1 1 d .
C17 C 0.69401(19) 0.15788(12) 0.02063(10) 0.0278(3) Uani 1 1 d .
H17A H 0.6494 0.0848 -0.0031 0.042 Uiso 1 1 calc R
H17B H 0.7021 0.1627 0.0833 0.042 Uiso 1 1 calc R
H17C H 0.8056 0.1719 0.0069 0.042 Uiso 1 1 calc R
C18 C 0.1303(2) 0.31955(14) -0.01338(11) 0.0337(3) Uani 1 1 d .
H18A H 0.1390 0.3335 0.0489 0.051 Uiso 1 1 calc R
H18B H 0.0704 0.2487 -0.0319 0.051 Uiso 1 1 calc R
H18C H 0.0688 0.3769 -0.0433 0.051 Uiso 1 1 calc R
C19 C 0.20876(16) -0.06643(9) 0.18817(8) 0.0178(2) Uani 1 1 d .
C20 C 0.03884(17) -0.09090(11) 0.18553(9) 0.0216(3) Uani 1 1 d .
C21 C -0.00396(19) -0.17685(11) 0.23273(9) 0.0259(3) Uani 1 1 d .
H21 H -0.1188 -0.1964 0.2319 0.031 Uiso 1 1 calc R
C22 C 0.1184(2) -0.23370(11) 0.28047(9) 0.0281(3) Uani 1 1 d .
H22 H 0.0874 -0.2898 0.3142 0.034 Uiso 1 1 calc R
C23 C 0.2863(2) -0.20930(11) 0.27946(9) 0.0269(3) Uani 1 1 d .
H23 H 0.3691 -0.2506 0.3111 0.032 Uiso 1 1 calc R
C24 C 0.33547(17) -0.12492(11) 0.23269(9) 0.0218(3) Uani 1 1 d .
C25 C -0.09095(19) -0.02587(13) 0.13435(11) 0.0320(3) Uani 1 1 d .
H25A H -0.0790 0.0498 0.1586 0.048 Uiso 1 1 calc R
H25B H -0.2031 -0.0570 0.1367 0.048 Uiso 1 1 calc R
H25C H -0.0754 -0.0279 0.0744 0.048 Uiso 1 1 calc R
C26 C 0.51632(18) -0.09893(13) 0.22899(10) 0.0303(3) Uani 1 1 d .
H26A H 0.5603 -0.0372 0.2702 0.045 Uiso 1 1 calc R
H26B H 0.5257 -0.0800 0.1707 0.045 Uiso 1 1 calc R
H26C H 0.5810 -0.1626 0.2436 0.045 Uiso 1 1 calc R
N7 N 0.17808(15) 0.03182(9) 0.57750(7) 0.0241(2) Uani 1 1 d .
C27 C 0.08592(19) -0.03597(12) 0.61550(10) 0.0275(3) Uani 1 1 d .
H27 H 0.0191 -0.0055 0.6532 0.033 Uiso 1 1 calc R
C28 C 0.0828(2) -0.14807(13) 0.60277(12) 0.0368(4) Uani 1 1 d .
H28 H 0.0152 -0.1933 0.6310 0.044 Uiso 1 1 calc R
C29 C 0.1799(2) -0.19313(13) 0.54820(13) 0.0401(4) Uani 1 1 d .
H29 H 0.1806 -0.2699 0.5383 0.048 Uiso 1 1 calc R
C30 C 0.2759(2) -0.12432(13) 0.50831(12) 0.0360(4) Uani 1 1 d .
H30 H 0.3439 -0.1529 0.4705 0.043 Uiso 1 1 calc R
C31 C 0.2712(2) -0.01297(12) 0.52454(10) 0.0290(3) Uani 1 1 d .
H31 H 0.3371 0.0340 0.4968 0.035 Uiso 1 1 calc R
Cl1 Cl 0.14249(6) 0.50215(3) 0.21220(4) 0.04860(13) Uani 1 1 d .
Cl2 Cl 0.04770(6) 0.45629(4) 0.37465(3) 0.04457(11) Uani 1 1 d .
Cl3 Cl -0.10292(6) 0.32912(4) 0.21739(4) 0.05238(13) Uani 1 1 d .
C32 C -0.0225(2) 0.45870(13) 0.26262(11) 0.0316(3) Uani 1 1 d .
H32 H -0.1134 0.5109 0.2520 0.038 Uiso 1 1 calc R

loop_
_atom_site_aniso_label
_atom_site_aniso_U_11
_atom_site_aniso_U_22
_atom_site_aniso_U_33
_atom_site_aniso_U_23
_atom_site_aniso_U_13
_atom_site_aniso_U_12
O1 0.0317(5) 0.0178(4) 0.0128(4) -0.0023(3) 0.0071(4) -0.0084(4)
O2 0.0289(5) 0.0137(4) 0.0152(4) -0.0024(3) 0.0060(4) -0.0077(3)
N1 0.0251(5) 0.0135(4) 0.0130(4) -0.0016(3) 0.0068(4) -0.0061(4)
N2 0.0244(5) 0.0140(4) 0.0141(4) -0.0008(3) 0.0059(4) -0.0039(4)
N3 0.0228(5) 0.0133(4) 0.0131(4) -0.0008(3) 0.0055(4) -0.0039(4)
N4 0.0258(5) 0.0150(4) 0.0149(5) -0.0017(4) 0.0070(4) -0.0053(4)
N5 0.0278(6) 0.0143(4) 0.0153(5) -0.0015(4) 0.0083(4) -0.0072(4)
N6 0.0216(5) 0.0141(4) 0.0143(4) -0.0010(3) 0.0053(4) -0.0036(4)
C1 0.0201(6) 0.0149(5) 0.0134(5) -0.0002(4) 0.0051(4) -0.0007(4)
C2 0.0211(6) 0.0136(5) 0.0143(5) -0.0009(4) 0.0046(4) -0.0032(4)
C3 0.0234(6) 0.0157(5) 0.0148(5) 0.0002(4) 0.0062(5) -0.0032(4)
C4 0.0226(6) 0.0165(5) 0.0133(5) -0.0006(4) 0.0052(4) -0.0031(4)
C5 0.0210(6) 0.0132(5) 0.0161(5) -0.0019(4) 0.0048(4) -0.0037(4)
C6 0.0233(6) 0.0143(5) 0.0158(5) -0.0004(4) 0.0070(5) -0.0040(4)
C7 0.0223(6) 0.0142(5) 0.0144(5) -0.0006(4) 0.0057(4) -0.0028(4)
C8 0.0206(6) 0.0133(5) 0.0151(5) -0.0003(4) 0.0046(4) -0.0023(4)
C9 0.0208(6) 0.0137(5) 0.0150(5) 0.0008(4) 0.0058(4) -0.0027(4)
C10 0.0195(6) 0.0142(5) 0.0130(5) 0.0006(4) 0.0047(4) -0.0024(4)
C11 0.0262(6) 0.0174(5) 0.0121(5) -0.0011(4) 0.0051(5) -0.0061(5)
C12 0.0268(7) 0.0207(6) 0.0160(5) -0.0013(4) 0.0050(5) -0.0022(5)
C13 0.0277(7) 0.0295(7) 0.0221(6) 0.0020(5) 0.0090(5) -0.0045(5)
C14 0.0407(9) 0.0290(7) 0.0217(6) 0.0081(5) 0.0077(6) -0.0051(6)
C15 0.0358(8) 0.0286(7) 0.0235(7) 0.0078(5) 0.0004(6) 0.0033(6)
C16 0.0242(7) 0.0262(6) 0.0190(6) -0.0007(5) 0.0023(5) -0.0012(5)
C17 0.0307(7) 0.0276(7) 0.0264(7) 0.0016(5) 0.0075(6) 0.0054(6)
C18 0.0259(7) 0.0416(9) 0.0335(8) 0.0009(7) 0.0060(6) 0.0032(6)
C19 0.0249(6) 0.0129(5) 0.0160(5) -0.0019(4) 0.0071(5) -0.0042(4)
C20 0.0236(6) 0.0195(6) 0.0221(6) -0.0016(5) 0.0070(5) -0.0028(5)
C21 0.0284(7) 0.0218(6) 0.0292(7) -0.0019(5) 0.0128(6) -0.0069(5)
C22 0.0424(8) 0.0169(6) 0.0280(7) 0.0026(5) 0.0157(6) -0.0036(5)
C23 0.0365(8) 0.0199(6) 0.0253(7) 0.0036(5) 0.0071(6) 0.0043(5)
C24 0.0252(7) 0.0191(6) 0.0204(6) -0.0021(5) 0.0049(5) -0.0018(5)
C25 0.0244(7) 0.0350(8) 0.0367(8) 0.0066(6) 0.0047(6) 0.0010(6)
C26 0.0233(7) 0.0341(8) 0.0332(8) 0.0029(6) 0.0045(6) -0.0001(6)
N7 0.0310(6) 0.0192(5) 0.0209(5) 0.0000(4) 0.0041(5) -0.0067(4)
C27 0.0298(7) 0.0257(7) 0.0266(7) 0.0022(5) 0.0061(6) -0.0074(6)
C28 0.0342(8) 0.0248(7) 0.0506(10) 0.0107(7) 0.0057(7) -0.0075(6)
C29 0.0373(9) 0.0190(7) 0.0606(11) 0.0023(7) 0.0003(8) 0.0006(6)
C30 0.0375(9) 0.0287(7) 0.0421(9) -0.0021(7) 0.0081(7) 0.0071(6)
C31 0.0334(8) 0.0252(7) 0.0292(7) 0.0041(5) 0.0084(6) -0.0027(6)
Cl1 0.0488(3) 0.0304(2) 0.0762(3) 0.0019(2) 0.0378(2) 0.00079(18)
Cl2 0.0469(3) 0.0441(2) 0.0398(2) 0.00590(18) -0.00245(19) 0.01039(19)
Cl3 0.0464(3) 0.0466(3) 0.0609(3) -0.0088(2) 0.0104(2) -0.0170(2)
C32 0.0272(7) 0.0320(7) 0.0374(8) 0.0054(6) 0.0092(6) 0.0035(6)

loop_
_atom_type_symbol
_atom_type_description
_atom_type_scat_dispersion_real
_atom_type_scat_dispersion_imag
_atom_type_scat_source
C C 0.0033 0.0016 'International Tables Vol C Tables 4.2.6.8 and 6.1.1.4'
H H 0.0000 0.0000 'International Tables Vol C Tables 4.2.6.8 and 6.1.1.4'
N N 0.0061 0.0033 'International Tables Vol C Tables 4.2.6.8 and 6.1.1.4'
O O 0.0106 0.0060 'International Tables Vol C Tables 4.2.6.8 and 6.1.1.4'
Cl Cl 0.1484 0.1585 'International Tables Vol C Tables 4.2.6.8 and 6.1.1.4'

loop_
_geom_angle_atom_site_label_1
_geom_angle_atom_site_label_2
_geom_angle_atom_site_label_3
_geom_angle
_geom_angle_site_symmetry_1
C4 O1 C11 116.49(9) .
C5 O2 C19 116.56(9) .
C8 N1 C1 111.97(10) .
C8 N1 H1 124.0 .
C1 N1 H1 124.0 .
C8 N2 C9 119.38(10) .
C9 N3 C10 102.49(9) .
C10 N4 N5 102.41(9) .
C9 N5 N4 110.56(10) .
C9 N5 H5 124.7 .
N4 N5 H5 124.7 .
C1 N6 C10 120.35(10) 2_666
N6 C1 N1 128.66(11) 2_666
N6 C1 C2 125.72(11) 2_666
N1 C1 C2 105.61(10) .
C3 C2 C7 121.41(11) .
C3 C2 C1 130.38(11) .
C7 C2 C1 108.06(10) .
C4 C3 C2 117.44(11) .
C4 C3 H3 121.3 .
C2 C3 H3 121.3 .
O1 C4 C3 123.72(11) .
O1 C4 C5 115.30(10) .
C3 C4 C5 120.98(11) .
O2 C5 C6 123.84(10) .
O2 C5 C4 115.23(10) .
C6 C5 C4 120.93(10) .
C5 C6 C7 117.40(11) .
C5 C6 H6 121.3 .
C7 C6 H6 121.3 .
C6 C7 C2 121.67(11) .
C6 C7 C8 130.29(11) .
C2 C7 C8 107.97(10) .
N2 C8 N1 128.82(11) .
N2 C8 C7 124.83(11) .
N1 C8 C7 106.31(10) .
N3 C9 N5 109.90(10) .
N3 C9 N2 130.64(11) .
N5 C9 N2 119.45(10) .
N4 C10 N3 114.65(10) .
N4 C10 N6 118.64(10) .
N3 C10 N6 126.70(10) .
C16 C11 C12 123.83(12) .
C16 C11 O1 118.76(11) .
C12 C11 O1 117.37(12) .
C11 C12 C13 117.02(13) .
C11 C12 C17 120.50(12) .
C13 C12 C17 122.48(13) .
C14 C13 C12 120.85(13) .
C14 C13 H13 119.6 .
C12 C13 H13 119.6 .
C13 C14 C15 120.33(13) .
C13 C14 H14 119.8 .
C15 C14 H14 119.8 .
C14 C15 C16 121.07(14) .
C14 C15 H15 119.5 .
C16 C15 H15 119.5 .
C11 C16 C15 116.89(13) .
C11 C16 C18 121.43(13) .
C15 C16 C18 121.68(14) .
C12 C17 H17A 109.5 .
C12 C17 H17B 109.5 .
H17A C17 H17B 109.5 .
C12 C17 H17C 109.5 .
H17A C17 H17C 109.5 .
H17B C17 H17C 109.5 .
C16 C18 H18A 109.5 .
C16 C18 H18B 109.5 .
H18A C18 H18B 109.5 .
C16 C18 H18C 109.5 .
H18A C18 H18C 109.5 .
H18B C18 H18C 109.5 .
C20 C19 C24 123.47(12) .
C20 C19 O2 117.33(11) .
C24 C19 O2 119.13(11) .
C19 C20 C21 117.24(13) .
C19 C20 C25 120.49(12) .
C21 C20 C25 122.27(13) .
C22 C21 C20 120.88(13) .
C22 C21 H21 119.6 .
C20 C21 H21 119.6 .
C21 C22 C23 120.28(13) .
C21 C22 H22 119.9 .
C23 C22 H22 119.9 .
C22 C23 C24 121.01(13) .
C22 C23 H23 119.5 .
C24 C23 H23 119.5 .
C19 C24 C23 117.02(12) .
C19 C24 C26 121.12(12) .
C23 C24 C26 121.86(13) .
C20 C25 H25A 109.5 .
C20 C25 H25B 109.5 .
H25A C25 H25B 109.5 .
C20 C25 H25C 109.5 .
H25A C25 H25C 109.5 .
H25B C25 H25C 109.5 .
C24 C26 H26A 109.5 .
C24 C26 H26B 109.5 .
H26A C26 H26B 109.5 .
C24 C26 H26C 109.5 .
H26A C26 H26C 109.5 .
H26B C26 H26C 109.5 .
C27 N7 C31 117.26(12) .
N7 C27 C28 123.36(14) .
N7 C27 H27 118.3 .
C28 C27 H27 118.3 .
C27 C28 C29 118.74(14) .
C27 C28 H28 120.6 .
C29 C28 H28 120.6 .
C30 C29 C28 118.71(15) .
C30 C29 H29 120.6 .
C28 C29 H29 120.6 .
C29 C30 C31 118.71(16) .
C29 C30 H30 120.6 .
C31 C30 H30 120.6 .
N7 C31 C30 123.22(14) .
N7 C31 H31 118.4 .
C30 C31 H31 118.4 .
Cl3 C32 Cl1 109.16(9) .
Cl3 C32 Cl2 110.80(9) .
Cl1 C32 Cl2 110.57(9) .
Cl3 C32 H32 108.8 .
Cl1 C32 H32 108.8 .
Cl2 C32 H32 108.8 .

loop_
_geom_bond_atom_site_label_1
_geom_bond_atom_site_label_2
_geom_bond_distance
_geom_bond_site_symmetry_2
O1 C4 1.3700(14) .
O1 C11 1.4094(14) .
O2 C5 1.3727(14) .
O2 C19 1.4061(14) .
N1 C8 1.3817(15) .
N1 C1 1.3956(15) .
N1 H1 0.8800 .
N2 C8 1.2931(15) .
N2 C9 1.3799(15) .
N3 C9 1.3425(14) .
N3 C10 1.3779(15) .
N4 C10 1.3336(15) .
N4 N5 1.3616(14) .
N5 C9 1.3473(15) .
N5 H5 0.8800 .
N6 C1 1.2873(15) 2_666
N6 C10 1.3893(15) .
C1 N6 1.2873(15) 2_666
C1 C2 1.4727(16) .
C2 C3 1.3913(16) .
C2 C7 1.3922(16) .
C3 C4 1.3900(16) .
C3 H3 0.9500 .
C4 C5 1.4187(16) .
C5 C6 1.3876(16) .
C6 C7 1.3918(16) .
C6 H6 0.9500 .
C7 C8 1.4669(16) .
C11 C16 1.3884(19) .
C11 C12 1.3930(19) .
C12 C13 1.3981(18) .
C12 C17 1.501(2) .
C13 C14 1.381(2) .
C13 H13 0.9500 .
C14 C15 1.384(2) .
C14 H14 0.9500 .
C15 C16 1.397(2) .
C15 H15 0.9500 .
C16 C18 1.507(2) .
C17 H17A 0.9800 .
C17 H17B 0.9800 .
C17 H17C 0.9800 .
C18 H18A 0.9800 .
C18 H18B 0.9800 .
C18 H18C 0.9800 .
C19 C20 1.3919(18) .
C19 C24 1.3936(19) .
C20 C21 1.3984(18) .
C20 C25 1.502(2) .
C21 C22 1.380(2) .
C21 H21 0.9500 .
C22 C23 1.386(2) .
C22 H22 0.9500 .
C23 C24 1.3964(19) .
C23 H23 0.9500 .
C24 C26 1.5017(19) .
C25 H25A 0.9800 .
C25 H25B 0.9800 .
C25 H25C 0.9800 .
C26 H26A 0.9800 .
C26 H26B 0.9800 .
C26 H26C 0.9800 .
N7 C27 1.3364(17) .
N7 C31 1.340(2) .
C27 C28 1.382(2) .
C27 H27 0.9500 .
C28 C29 1.383(3) .
C28 H28 0.9500 .
C29 C30 1.381(2) .
C29 H29 0.9500 .
C30 C31 1.384(2) .
C30 H30 0.9500 .
C31 H31 0.9500 .
Cl1 C32 1.7595(16) .
Cl2 C32 1.7639(17) .
Cl3 C32 1.7554(17) .
C32 H32 1.0000 .

loop_
_geom_hbond_atom_site_label_D
_geom_hbond_atom_site_label_H
_geom_hbond_atom_site_label_A
_geom_hbond_distance_DH
_geom_hbond_distance_HA
_geom_hbond_distance_DA
_geom_hbond_angle_DHA
_geom_hbond_site_symmetry_A
N1 H1 N3 0.88 2.14 2.7080(14) 121.2 2_666
N1 H1 N3 0.88 2.20 2.7541(14) 121.0 .
N5 H5 N7 0.88 2.00 2.8349(15) 158.5 .

loop_
_geom_torsion_atom_site_label_1
_geom_torsion_atom_site_label_2
_geom_torsion_atom_site_label_3
_geom_torsion_atom_site_label_4
_geom_torsion
_geom_torsion_site_symmetry_1
_geom_torsion_site_symmetry_4
C10 N4 N5 C9 0.34(14) . .
C8 N1 C1 N6 178.69(13) . 2_666
C8 N1 C1 C2 -0.61(14) . .
N6 C1 C2 C3 -5.0(2) 2_666 .
N1 C1 C2 C3 174.35(13) . .
N6 C1 C2 C7 179.55(13) 2_666 .
N1 C1 C2 C7 -1.12(14) . .
C7 C2 C3 C4 -1.51(19) . .
C1 C2 C3 C4 -176.46(13) . .
C11 O1 C4 C3 -4.98(18) . .
C11 O1 C4 C5 175.06(11) . .
C2 C3 C4 O1 177.66(12) . .
C2 C3 C4 C5 -2.37(19) . .
C19 O2 C5 C6 -10.09(18) . .
C19 O2 C5 C4 170.75(11) . .
O1 C4 C5 O2 3.49(17) . .
C3 C4 C5 O2 -176.47(12) . .
O1 C4 C5 C6 -175.69(12) . .
C3 C4 C5 C6 4.3(2) . .
O2 C5 C6 C7 178.65(12) . .
C4 C5 C6 C7 -2.24(19) . .
C5 C6 C7 C2 -1.65(19) . .
C5 C6 C7 C8 174.93(13) . .
C3 C2 C7 C6 3.6(2) . .
C1 C2 C7 C6 179.58(12) . .
C3 C2 C7 C8 -173.64(12) . .
C1 C2 C7 C8 2.32(14) . .
C9 N2 C8 N1 3.1(2) . .
C9 N2 C8 C7 -174.26(12) . .
C1 N1 C8 N2 -175.71(13) . .
C1 N1 C8 C7 2.00(14) . .
C6 C7 C8 N2 -1.8(2) . .
C2 C7 C8 N2 175.17(13) . .
C6 C7 C8 N1 -179.61(13) . .
C2 C7 C8 N1 -2.66(14) . .
C10 N3 C9 N5 0.31(14) . .
C10 N3 C9 N2 179.47(13) . .
N4 N5 C9 N3 -0.43(15) . .
N4 N5 C9 N2 -179.69(11) . .
C8 N2 C9 N3 -1.0(2) . .
C8 N2 C9 N5 178.13(12) . .
N5 N4 C10 N3 -0.14(15) . .
N5 N4 C10 N6 -178.65(11) . .
C9 N3 C10 N4 -0.10(15) . .
C9 N3 C10 N6 178.26(12) . .
C1 N6 C10 N4 -177.78(12) 2_666 .
C1 N6 C10 N3 3.9(2) 2_666 .
C4 O1 C11 C16 -87.08(14) . .
C4 O1 C11 C12 94.97(13) . .
C16 C11 C12 C13 -0.49(19) . .
O1 C11 C12 C13 177.36(11) . .
C16 C11 C12 C17 179.82(12) . .
O1 C11 C12 C17 -2.34(17) . .
C11 C12 C13 C14 -0.2(2) . .
C17 C12 C13 C14 179.48(13) . .
C12 C13 C14 C15 0.7(2) . .
C13 C14 C15 C16 -0.4(2) . .
C12 C11 C16 C15 0.7(2) . .
O1 C11 C16 C15 -177.12(11) . .
C12 C11 C16 C18 -178.98(13) . .
O1 C11 C16 C18 3.21(19) . .
C14 C15 C16 C11 -0.2(2) . .
C14 C15 C16 C18 179.46(14) . .
C5 O2 C19 C20 106.11(13) . .
C5 O2 C19 C24 -76.92(14) . .
C24 C19 C20 C21 2.10(19) . .
O2 C19 C20 C21 178.92(11) . .
C24 C19 C20 C25 -178.48(13) . .
O2 C19 C20 C25 -1.66(18) . .
C19 C20 C21 C22 0.7(2) . .
C25 C20 C21 C22 -178.73(14) . .
C20 C21 C22 C23 -2.7(2) . .
C21 C22 C23 C24 2.1(2) . .
C20 C19 C24 C23 -2.70(19) . .
O2 C19 C24 C23 -179.47(11) . .
C20 C19 C24 C26 176.34(12) . .
O2 C19 C24 C26 -0.42(18) . .
C22 C23 C24 C19 0.6(2) . .
C22 C23 C24 C26 -178.48(13) . .
C31 N7 C27 C28 0.1(2) . .
N7 C27 C28 C29 0.2(3) . .
C27 C28 C29 C30 -0.2(3) . .
C28 C29 C30 C31 0.0(3) . .
C27 N7 C31 C30 -0.3(2) . .
C29 C30 C31 N7 0.2(3) . .
